data_7060562
loop_
_publ_author_name
'Sharma, Pranay'
'Nath, Hiren'
'Frontera, Antonio'
'Barcelo-Oliver, Miquel'
'Verma, Akalesh K.'
'Hussain, Sahid'
'Bhattacharyya, Manjit K.'

_publ_section_title
;
 Biologically relevant unusual cooperative assemblies and fascinating
 infinite crown-like supramolecular nitrate--water hosts involving guest
 complex cations in bipyridine and phenanthroline-based Cu(ii)
 coordination compounds: antiproliferative evaluation and theoretical
 studies
;
_journal_issue 18
_journal_name_full 'New Journal of Chemistry'
_journal_page_first 8269
_journal_page_last 8282
_journal_paper_doi 10.1039/D1NJ01004B
_journal_volume 45
_journal_year 2021
_chemical_formula_sum 'C20 H22 Cu N6 O11'
_chemical_formula_weight 585.93
_space_group_crystal_system monoclinic
_space_group_IT_number 15
_space_group_name_Hall '-C 2yc'
_space_group_name_H-M_alt 'C 1 2/c 1'
_atom_sites_solution_hydrogens mixed
_audit_creation_method SHELXL-2018/3
_audit_update_record
;
2021-03-21 deposited with the CCDC.	2021-04-14 downloaded from the CCDC.
;
_cell_angle_alpha 90
_cell_angle_beta 101.911(3)
_cell_angle_gamma 90
_cell_formula_units_Z 4
_cell_length_a 10.9342(5)
_cell_length_b 16.0448(9)
_cell_length_c 14.4614(7)
_cell_measurement_reflns_used 4848
_cell_measurement_temperature 296(2)
_cell_measurement_theta_max 23.36
_cell_measurement_theta_min 2.29
_cell_volume 2482.4(2)
_computing_structure_refinement 'SHELXL-2018/3 (Sheldrick, 2018)'
_diffrn_ambient_temperature 296(2)
_diffrn_measured_fraction_theta_full 0.988
_diffrn_measured_fraction_theta_max 0.973
_diffrn_measurement_device_type 'CCD area detector'
_diffrn_measurement_method 'phi and omega scans'
_diffrn_radiation_type MoK\a
_diffrn_radiation_wavelength 0.71073
_diffrn_reflns_av_R_equivalents 0.0446
_diffrn_reflns_av_unetI/netI 0.0324
_diffrn_reflns_Laue_measured_fraction_full 0.988
_diffrn_reflns_Laue_measured_fraction_max 0.973
_diffrn_reflns_limit_h_max 13
_diffrn_reflns_limit_h_min -12
_diffrn_reflns_limit_k_max 18
_diffrn_reflns_limit_k_min -19
_diffrn_reflns_limit_l_max 17
_diffrn_reflns_limit_l_min -17
_diffrn_reflns_number 14030
_diffrn_reflns_point_group_measured_fraction_full 0.988
_diffrn_reflns_point_group_measured_fraction_max 0.973
_diffrn_reflns_theta_full 25.242
_diffrn_reflns_theta_max 26.364
_diffrn_reflns_theta_min 2.288
_exptl_absorpt_coefficient_mu 0.950
_exptl_crystal_colour blue
_exptl_crystal_density_diffrn 1.552
_exptl_crystal_description needle
_exptl_crystal_F_000 1180
_exptl_crystal_size_max 0.220
_exptl_crystal_size_mid 0.120
_exptl_crystal_size_min 0.110
_refine_diff_density_max 0.451
_refine_diff_density_min -0.544
_refine_diff_density_rms 0.084
_refine_ls_extinction_method none
_refine_ls_goodness_of_fit_ref 1.099
_refine_ls_hydrogen_treatment constr
_refine_ls_matrix_type full
_refine_ls_number_parameters 175
_refine_ls_number_reflns 2469
_refine_ls_number_restraints 0
_refine_ls_restrained_S_all 1.099
_refine_ls_R_factor_all 0.0617
_refine_ls_R_factor_gt 0.0522
_refine_ls_shift/su_max 0.000
_refine_ls_shift/su_mean 0.000
_refine_ls_structure_factor_coef Fsqd
_refine_ls_weighting_details 'w=1/[\s^2^(Fo^2^)+(0.0842P)^2^+5.4814P] where P=(Fo^2^+2Fc^2^)/3'
_refine_ls_weighting_scheme calc
_refine_ls_wR_factor_gt 0.1521
_refine_ls_wR_factor_ref 0.1601
_reflns_Friedel_coverage 0.000
_reflns_number_gt 2076
_reflns_number_total 2469
_reflns_threshold_expression 'I > 2\s(I)'
_cod_data_source_file d1nj01004b2.cif
_cod_data_source_block shelx
_cod_depositor_comments 'Adding full bibliography for 7060562--7060563.cif.'
_cod_original_sg_symbol_H-M 'C 2/c'
_cod_database_code 7060562
_shelx_shelxl_version_number 2018/3
_shelx_space_group_comment
;
The symmetry employed for this shelxl refinement is uniquely defined
by the following loop, which should always be used as a source of
symmetry information in preference to the above space-group names.
They are only intended as comments.
;
_shelx_estimated_absorpt_t_min 0.818
_shelx_estimated_absorpt_t_max 0.903

loop_
_space_group_symop_operation_xyz
'x, y, z'
'-x, y, -z+1/2'
'x+1/2, y+1/2, z'
'-x+1/2, y+1/2, -z+1/2'
'-x, -y, -z'
'x, -y, z-1/2'
'-x+1/2, -y+1/2, -z'
'x+1/2, -y+1/2, z-1/2'

loop_
_atom_site_label
_atom_site_type_symbol
_atom_site_fract_x
_atom_site_fract_y
_atom_site_fract_z
_atom_site_U_iso_or_equiv
_atom_site_adp_type
_atom_site_occupancy
_atom_site_site_symmetry_order
_atom_site_calc_flag
_atom_site_refinement_flags_posn
_atom_site_refinement_flags_adp
_atom_site_refinement_flags_occupancy
_atom_site_disorder_assembly
_atom_site_disorder_group
H5B H 0.821306 0.265203 0.140305 0.080 Uiso 1 1 d . U . . .
H5A H 0.690905 0.232300 0.127805 0.080 Uiso 1 1 d . U . . .
H6B H 0.028305 0.569800 0.204700 0.080 Uiso 1 1 d . U . . .
Cu1 Cu 0.500000 0.49362(4) 0.250000 0.0350(2) Uani 1 2 d S T P . .
N1 N 0.3574(3) 0.49410(16) 0.1466(2) 0.0316(6) Uani 1 1 d . . . . .
N2 N 0.5625(2) 0.57655(16) 0.17416(18) 0.0312(6) Uani 1 1 d . . . . .
O1 O 0.5571(2) 0.39707(16) 0.19689(17) 0.0419(6) Uani 1 1 d . . . . .
C6 C 0.4860(3) 0.5913(2) 0.0893(2) 0.0314(7) Uani 1 1 d . . . . .
C5 C 0.3708(3) 0.5418(2) 0.0720(2) 0.0318(7) Uani 1 1 d . . . . .
C1 C 0.2542(3) 0.4474(2) 0.1405(3) 0.0415(8) Uani 1 1 d . . . . .
H1 H 0.244295 0.415458 0.192094 0.050 Uiso 1 1 calc R U . . .
C4 C 0.2820(4) 0.5417(2) -0.0112(2) 0.0440(9) Uani 1 1 d . . . . .
H4 H 0.292586 0.574166 -0.062260 0.053 Uiso 1 1 calc R U . . .
C10 C 0.6699(4) 0.6190(2) 0.1973(3) 0.0449(9) Uani 1 1 d . . . . .
H10 H 0.723503 0.608236 0.254864 0.054 Uiso 1 1 calc R U . . .
C2 C 0.1629(4) 0.4457(3) 0.0596(3) 0.0512(10) Uani 1 1 d . . . . .
H2 H 0.091892 0.413132 0.056858 0.061 Uiso 1 1 calc R U . . .
C7 C 0.5151(4) 0.6501(3) 0.0278(3) 0.0456(9) Uani 1 1 d . . . . .
H7 H 0.461282 0.659920 -0.029964 0.055 Uiso 1 1 calc R U . . .
C9 C 0.7031(4) 0.6783(3) 0.1381(3) 0.0570(11) Uani 1 1 d . . . . .
H9 H 0.777961 0.707241 0.155766 0.068 Uiso 1 1 calc R U . . .
C8 C 0.6250(4) 0.6941(3) 0.0530(3) 0.0539(10) Uani 1 1 d . . . . .
H8 H 0.645967 0.734268 0.012622 0.065 Uiso 1 1 calc R U . . .
N4 N 0.500000 0.3514(4) 0.250000 0.0741(17) Uani 1 2 d S T P . .
C3 C 0.1765(4) 0.4921(3) -0.0171(3) 0.0515(11) Uani 1 1 d . . . . .
H3 H 0.115671 0.490529 -0.072480 0.062 Uiso 1 1 calc R U . . .
O7 O 0.500000 0.2729(3) 0.250000 0.0900(18) Uani 1 2 d S T P . .
N3 N 0.000000 0.3337(4) 0.250000 0.0654(14) Uani 1 2 d S T P . .
O2 O 0.000000 0.2594(4) 0.250000 0.153(4) Uani 1 2 d S T P . .
O3 O -0.0824(6) 0.3712(4) 0.1992(4) 0.150(2) Uani 1 1 d . . . . .
O4 O 0.5485(5) 0.1620(3) 0.1229(3) 0.1025(14) Uani 1 1 d . . . . .
O6 O 0.000000 0.5439(4) 0.250000 0.120(2) Uani 1 2 d S T P . .
O5 O 0.7566(4) 0.2345(3) 0.0900(4) 0.1159(16) Uani 1 1 d . . . . .

loop_
_atom_site_aniso_label
_atom_site_aniso_U_11
_atom_site_aniso_U_22
_atom_site_aniso_U_33
_atom_site_aniso_U_23
_atom_site_aniso_U_13
_atom_site_aniso_U_12
Cu1 0.0367(4) 0.0409(4) 0.0249(3) 0.000 0.0005(2) 0.000
N1 0.0318(15) 0.0361(15) 0.0239(13) -0.0031(10) -0.0008(11) -0.0014(11)
N2 0.0309(14) 0.0357(15) 0.0249(13) 0.0014(11) 0.0012(11) 0.0000(11)
O1 0.0498(15) 0.0399(14) 0.0330(12) -0.0068(10) 0.0014(11) 0.0054(11)
C6 0.0350(17) 0.0347(17) 0.0231(14) -0.0011(12) 0.0027(13) 0.0035(13)
C5 0.0351(18) 0.0333(17) 0.0245(15) -0.0020(12) 0.0006(13) 0.0070(13)
C1 0.0361(19) 0.048(2) 0.0376(18) -0.0019(15) 0.0017(15) -0.0037(16)
C4 0.047(2) 0.050(2) 0.0275(17) -0.0018(15) -0.0079(15) 0.0074(17)
C10 0.039(2) 0.053(2) 0.0390(19) 0.0029(16) 0.0001(15) -0.0080(17)
C2 0.036(2) 0.056(2) 0.056(2) -0.0097(19) -0.0049(18) -0.0052(17)
C7 0.051(2) 0.054(2) 0.0303(17) 0.0114(16) 0.0073(16) 0.0072(17)
C9 0.047(2) 0.064(3) 0.060(3) 0.007(2) 0.010(2) -0.019(2)
C8 0.056(2) 0.057(2) 0.050(2) 0.0173(19) 0.0148(19) -0.007(2)
N4 0.077(4) 0.060(4) 0.070(4) 0.000 -0.021(3) 0.000
C3 0.045(2) 0.059(3) 0.040(2) -0.0064(17) -0.0164(18) 0.0043(18)
O7 0.111(4) 0.026(2) 0.122(5) 0.000 0.000(4) 0.000
N3 0.079(4) 0.055(4) 0.064(3) 0.000 0.018(3) 0.000
O2 0.222(10) 0.062(4) 0.184(9) 0.000 0.062(8) 0.000
O3 0.148(5) 0.144(5) 0.132(5) 0.010(4) -0.034(4) 0.052(4)
O4 0.114(3) 0.094(3) 0.096(3) -0.001(2) 0.014(3) -0.018(3)
O6 0.185(8) 0.082(4) 0.082(4) 0.000 0.001(4) 0.000
O5 0.085(3) 0.121(4) 0.131(4) -0.023(3) -0.005(3) 0.003(3)

loop_
_atom_type_symbol
_atom_type_description
_atom_type_scat_dispersion_real
_atom_type_scat_dispersion_imag
_atom_type_scat_source
C C 0.0033 0.0016 'International Tables Vol C Tables 4.2.6.8 and 6.1.1.4'
H H 0.0000 0.0000 'International Tables Vol C Tables 4.2.6.8 and 6.1.1.4'
N N 0.0061 0.0033 'International Tables Vol C Tables 4.2.6.8 and 6.1.1.4'
O O 0.0106 0.0060 'International Tables Vol C Tables 4.2.6.8 and 6.1.1.4'
Cu Cu 0.3201 1.2651 'International Tables Vol C Tables 4.2.6.8 and 6.1.1.4'

loop_
_geom_angle_atom_site_label_1
_geom_angle_atom_site_label_2
_geom_angle_atom_site_label_3
_geom_angle
_geom_angle_site_symmetry_1
_geom_angle_site_symmetry_3
_geom_angle_publ_flag
O1 Cu1 O1 70.01(16) . 2_655 ?
O1 Cu1 N1 92.09(11) . 2_655 ?
O1 Cu1 N1 88.28(11) 2_655 2_655 ?
O1 Cu1 N1 88.28(11) . . ?
O1 Cu1 N1 92.09(11) 2_655 . ?
N1 Cu1 N1 179.54(15) 2_655 . ?
O1 Cu1 N2 98.53(11) . . ?
O1 Cu1 N2 167.80(11) 2_655 . ?
N1 Cu1 N2 96.50(11) 2_655 . ?
N1 Cu1 N2 83.19(11) . . ?
O1 Cu1 N2 167.80(11) . 2_655 ?
O1 Cu1 N2 98.53(11) 2_655 2_655 ?
N1 Cu1 N2 83.18(11) 2_655 2_655 ?
N1 Cu1 N2 96.50(11) . 2_655 ?
N2 Cu1 N2 93.19(16) . 2_655 ?
C1 N1 C5 119.3(3) . . ?
C1 N1 Cu1 125.8(2) . . ?
C5 N1 Cu1 114.7(2) . . ?
C10 N2 C6 118.8(3) . . ?
C10 N2 Cu1 127.0(2) . . ?
C6 N2 Cu1 114.1(2) . . ?
N4 O1 Cu1 89.0(3) . . ?
N2 C6 C7 121.5(3) . . ?
N2 C6 C5 114.0(3) . . ?
C7 C6 C5 124.4(3) . . ?
N1 C5 C4 121.4(3) . . ?
N1 C5 C6 113.6(3) . . ?
C4 C5 C6 125.0(3) . . ?
N1 C1 C2 121.4(4) . . ?
N1 C1 H1 119.3 . . ?
C2 C1 H1 119.3 . . ?
C5 C4 C3 118.6(4) . . ?
C5 C4 H4 120.7 . . ?
C3 C4 H4 120.7 . . ?
N2 C10 C9 121.7(3) . . ?
N2 C10 H10 119.1 . . ?
C9 C10 H10 119.1 . . ?
C3 C2 C1 119.9(4) . . ?
C3 C2 H2 120.1 . . ?
C1 C2 H2 120.1 . . ?
C8 C7 C6 119.0(3) . . ?
C8 C7 H7 120.5 . . ?
C6 C7 H7 120.5 . . ?
C8 C9 C10 119.4(4) . . ?
C8 C9 H9 120.3 . . ?
C10 C9 H9 120.3 . . ?
C9 C8 C7 119.5(4) . . ?
C9 C8 H8 120.3 . . ?
C7 C8 H8 120.3 . . ?
O7 N4 O1 124.0(2) . 2_655 ?
O7 N4 O1 124.0(2) . . ?
O1 N4 O1 112.0(5) 2_655 . ?
C2 C3 C4 119.3(4) . . ?
C2 C3 H3 120.3 . . ?
C4 C3 H3 120.3 . . ?
O2 N3 O3 120.1(4) . 2 ?
O2 N3 O3 120.1(4) . . ?
O3 N3 O3 119.7(8) 2 . ?
H6B O6 H6B 124.0(7) . 2 ?
H5B O5 H5A 95.6(5) . . ?

loop_
_geom_bond_atom_site_label_1
_geom_bond_atom_site_label_2
_geom_bond_distance
_geom_bond_site_symmetry_2
_geom_bond_publ_flag
Cu1 O1 1.891(2) . ?
Cu1 O1 1.891(2) 2_655 ?
Cu1 N1 1.924(3) 2_655 ?
Cu1 N1 1.924(3) . ?
Cu1 N2 1.936(3) . ?
Cu1 N2 1.937(3) 2_655 ?
N1 C1 1.343(5) . ?
N1 C5 1.355(4) . ?
N2 C10 1.339(4) . ?
N2 C6 1.355(4) . ?
O1 N4 1.309(4) . ?
C6 C7 1.379(5) . ?
C6 C5 1.467(5) . ?
C5 C4 1.382(5) . ?
C1 C2 1.372(5) . ?
C1 H1 0.9300 . ?
C4 C3 1.389(6) . ?
C4 H4 0.9300 . ?
C10 C9 1.377(5) . ?
C10 H10 0.9300 . ?
C2 C3 1.369(6) . ?
C2 H2 0.9300 . ?
C7 C8 1.376(6) . ?
C7 H7 0.9300 . ?
C9 C8 1.369(6) . ?
C9 H9 0.9300 . ?
C8 H8 0.9300 . ?
N4 O7 1.259(7) . ?
C3 H3 0.9300 . ?
N3 O2 1.192(8) . ?
N3 O3 1.201(5) 2 ?
N3 O3 1.201(5) . ?
O6 H6B 0.884(3) . ?
O5 H5B 1.030(5) . ?
O5 H5A 0.989(6) . ?
